data_2225551
loop_
_publ_author_name
'Feng, Xue-Huan'
'Zhang, Yan-Ning'
'He, Wei-Zhi'
'Zhang, Lan'
'Jiang, Hong-Yun'

_publ_section_title
;
 Bruceine A
;
_journal_coeditor_code HB5331
_journal_issue 4
_journal_name_full 'Acta Crystallographica Section E'
_journal_page_first o854
_journal_page_last o855
_journal_paper_doi 10.1107/S1600536810007646
_journal_volume 66
_journal_year 2010
_chemical_formula_iupac 'C26 H34 O11'
_chemical_formula_moiety 'C26 H34 O11'
_chemical_formula_sum 'C26 H34 O11'
_chemical_formula_weight 522.53
_chemical_name_common 'Bruceine A'
_chemical_name_systematic ?
_space_group_IT_number 19
_symmetry_cell_setting orthorhombic
_symmetry_space_group_name_Hall 'P 2ac 2ab'
_symmetry_space_group_name_H-M 'P 21 21 21'
_atom_sites_solution_hydrogens geom
_atom_sites_solution_primary direct
_atom_sites_solution_secondary difmap
_audit_creation_method SHELXL-97
_cell_angle_alpha 90.00
_cell_angle_beta 90.00
_cell_angle_gamma 90.00
_cell_formula_units_Z 4
_cell_length_a 9.0337(12)
_cell_length_b 10.167(3)
_cell_length_c 26.9122(11)
_cell_measurement_reflns_used 657
_cell_measurement_temperature 173(2)
_cell_measurement_theta_max 66.22
_cell_measurement_theta_min 3.12
_cell_volume 2471.8(8)
_computing_cell_refinement 'RAPID-AUTO (Rigaku, 2001)'
_computing_data_collection 'RAPID-AUTO (Rigaku, 2001)'
_computing_data_reduction 'RAPID-AUTO (Rigaku, 2001)'
_computing_molecular_graphics 'XP in SHELXTL (Sheldrick, 2008)'
_computing_publication_material 'SHELX97 (Sheldrick, 2008)'
_computing_structure_refinement 'SHELXL97 (Sheldrick, 2008)'
_computing_structure_solution 'SHELXS97 (Sheldrick, 2008)'
_diffrn_ambient_temperature 173(2)
_diffrn_measured_fraction_theta_full 1.000
_diffrn_measured_fraction_theta_max 1.000
_diffrn_measurement_device_type 'Rigaku R-AXIS RAPID IP area-detector'
_diffrn_measurement_method '\w scans at fixed \c = 45\%'
_diffrn_radiation_monochromator graphite
_diffrn_radiation_source 'rotating anode'
_diffrn_radiation_type CuK\a
_diffrn_radiation_wavelength 1.54186
_diffrn_reflns_av_R_equivalents 0.0439
_diffrn_reflns_av_sigmaI/netI 0.0474
_diffrn_reflns_limit_h_max 10
_diffrn_reflns_limit_h_min -10
_diffrn_reflns_limit_k_max 12
_diffrn_reflns_limit_k_min -11
_diffrn_reflns_limit_l_max 32
_diffrn_reflns_limit_l_min -32
_diffrn_reflns_number 17108
_diffrn_reflns_theta_full 68.23
_diffrn_reflns_theta_max 68.23
_diffrn_reflns_theta_min 3.28
_exptl_absorpt_coefficient_mu 0.923
_exptl_absorpt_correction_T_max 0.882
_exptl_absorpt_correction_T_min 0.687
_exptl_absorpt_correction_type multi-scan
_exptl_absorpt_process_details '(ABSCOR; Higashi, 1995)'
_exptl_crystal_colour colourless
_exptl_crystal_density_diffrn 1.404
_exptl_crystal_density_method 'not measured'
_exptl_crystal_description plate
_exptl_crystal_F_000 1112
_exptl_crystal_size_max 0.44
_exptl_crystal_size_mid 0.30
_exptl_crystal_size_min 0.14
_refine_diff_density_max 0.209
_refine_diff_density_min -0.210
_refine_ls_abs_structure_details 'Flack (1983), 1887 Friedel pairs'
_refine_ls_abs_structure_Flack -0.3(2)
_refine_ls_extinction_coef 0.00127(11)
_refine_ls_extinction_expression Fc^*^=kFc[1+0.001xFc^2^\l^3^/sin(2\q)]^-1/4^
_refine_ls_extinction_method 'SHELXL97 (Sheldrick, 2008)'
_refine_ls_goodness_of_fit_ref 1.133
_refine_ls_hydrogen_treatment constr
_refine_ls_matrix_type full
_refine_ls_number_parameters 340
_refine_ls_number_reflns 4478
_refine_ls_number_restraints 0
_refine_ls_restrained_S_all 1.133
_refine_ls_R_factor_all 0.0504
_refine_ls_R_factor_gt 0.0435
_refine_ls_shift/su_max 0.000
_refine_ls_shift/su_mean 0.000
_refine_ls_structure_factor_coef Fsqd
_refine_ls_weighting_details 'calc w=1/[\s^2^(Fo^2^)+(0.0199P)^2^+1.6367P] where P=(Fo^2^+2Fc^2^)/3'
_refine_ls_weighting_scheme calc
_refine_ls_wR_factor_gt 0.0853
_refine_ls_wR_factor_ref 0.0978
_reflns_number_gt 4051
_reflns_number_total 4478
_reflns_threshold_expression I>2\s(I)
_cod_data_source_file hb5331.cif
_cod_data_source_block I
_cod_database_code 2225551
_cod_database_fobs_code 2225551

loop_
_symmetry_equiv_pos_as_xyz
'x, y, z'
'-x+1/2, -y, z+1/2'
'x+1/2, -y+1/2, -z'
'-x, y+1/2, -z+1/2'

loop_
_atom_site_type_symbol
_atom_site_label
_atom_site_fract_x
_atom_site_fract_y
_atom_site_fract_z
_atom_site_U_iso_or_equiv
_atom_site_adp_type
_atom_site_calc_flag
_atom_site_refinement_flags
_atom_site_occupancy
_atom_site_disorder_assembly
_atom_site_disorder_group
O O1 0.7087(2) 0.7346(2) 0.58066(7) 0.0362(5) Uani d . 1 . .
O O2 0.4645(2) 0.6705(2) 0.63450(7) 0.0372(5) Uani d . 1 . .
H H2A 0.5479 0.6962 0.6444 0.056 Uiso d R 1 . .
O O3 0.1686(2) 0.4600(2) 0.42513(6) 0.0261(5) Uani d . 1 . .
O O4 0.0274(2) 0.5360(2) 0.36490(7) 0.0308(5) Uani d . 1 . .
O O5 0.5773(2) 0.64791(18) 0.32956(6) 0.0241(4) Uani d . 1 . .
H H5A 0.5610 0.6436 0.2989 0.036 Uiso d R 1 . .
O O6 0.7799(2) 0.4626(2) 0.42098(7) 0.0292(5) Uani d . 1 . .
H H6A 0.8595 0.4779 0.4060 0.044 Uiso d R 1 . .
O O7 0.6075(2) 0.29438(18) 0.35876(6) 0.0248(5) Uani d . 1 . .
O O8 0.2473(2) 0.51955(19) 0.29566(6) 0.0224(4) Uani d . 1 . .
O O9 0.1862(2) 0.73521(19) 0.29790(7) 0.0284(5) Uani d . 1 . .
O O10 0.4926(2) 0.26506(19) 0.26475(6) 0.0308(5) Uani d . 1 . .
O O11 0.5696(2) 0.47209(19) 0.24965(6) 0.0274(5) Uani d . 1 . .
C C1 0.6047(4) 0.6833(3) 0.55833(10) 0.0283(7) Uani d . 1 . .
C C2 0.4716(3) 0.6417(3) 0.58506(10) 0.0268(6) Uani d . 1 . .
C C3 0.3604(3) 0.5767(3) 0.56249(10) 0.0238(6) Uani d . 1 . .
C C4 0.3724(3) 0.5357(3) 0.50844(9) 0.0209(6) Uani d . 1 . .
H H4A 0.3181 0.6035 0.4886 0.025 Uiso calc R 1 . .
C C5 0.5338(3) 0.5333(3) 0.48864(9) 0.0200(5) Uani d . 1 . .
C C6 0.6068(3) 0.6646(3) 0.50295(9) 0.0237(6) Uani d . 1 . .
H H6B 0.7104 0.6658 0.4909 0.028 Uiso calc R 1 . .
H H6C 0.5532 0.7380 0.4868 0.028 Uiso calc R 1 . .
C C7 0.2220(3) 0.5461(3) 0.59057(10) 0.0306(7) Uani d . 1 . .
H H7A 0.2139 0.6051 0.6192 0.046 Uiso calc R 1 . .
H H7B 0.2251 0.4547 0.6021 0.046 Uiso calc R 1 . .
H H7C 0.1362 0.5585 0.5688 0.046 Uiso calc R 1 . .
C C8 0.6234(3) 0.4226(3) 0.51357(10) 0.0245(7) Uani d . 1 . .
H H8A 0.6182 0.4324 0.5498 0.037 Uiso calc R 1 . .
H H8B 0.7269 0.4278 0.5028 0.037 Uiso calc R 1 . .
H H8C 0.5821 0.3371 0.5040 0.037 Uiso calc R 1 . .
C C9 0.2980(3) 0.4027(3) 0.49735(9) 0.0256(6) Uani d . 1 . .
H H9A 0.3539 0.3314 0.5139 0.031 Uiso calc R 1 . .
H H9B 0.1961 0.4029 0.5108 0.031 Uiso calc R 1 . .
C C10 0.2930(3) 0.3772(3) 0.44191(9) 0.0202(6) Uani d . 1 . .
H H10A 0.2640 0.2832 0.4369 0.024 Uiso calc R 1 . .
C C11 0.4358(3) 0.4013(3) 0.41255(9) 0.0180(6) Uani d . 1 . .
C C12 0.5213(3) 0.5248(3) 0.43077(8) 0.0184(5) Uani d . 1 . .
H H12A 0.4572 0.6009 0.4212 0.022 Uiso calc R 1 . .
C C13 0.1512(3) 0.5072(3) 0.37875(10) 0.0241(6) Uani d . 1 . .
C C14 0.2882(3) 0.5266(3) 0.34730(9) 0.0204(6) Uani d . 1 . .
H H14A 0.3358 0.6131 0.3549 0.024 Uiso calc R 1 . .
C C15 0.3934(3) 0.4154(3) 0.35733(9) 0.0187(6) Uani d . 1 . .
H H15A 0.3408 0.3326 0.3478 0.022 Uiso calc R 1 . .
C C16 0.5477(3) 0.4080(3) 0.33405(9) 0.0208(6) Uani d . 1 . .
C C17 0.6442(3) 0.5287(3) 0.34586(9) 0.0221(6) Uani d . 1 . .
H H17A 0.7428 0.5185 0.3294 0.026 Uiso calc R 1 . .
C C18 0.6665(3) 0.5457(3) 0.40194(9) 0.0215(6) Uani d . 1 . .
H H18A 0.6984 0.6387 0.4077 0.026 Uiso calc R 1 . .
C C19 0.5370(3) 0.2805(3) 0.40671(9) 0.0224(6) Uani d . 1 . .
H H19A 0.6121 0.2782 0.4335 0.027 Uiso calc R 1 . .
H H19B 0.4783 0.1983 0.4080 0.027 Uiso calc R 1 . .
C C20 0.1948(3) 0.6338(3) 0.27507(10) 0.0228(6) Uani d . 1 . .
C C21 0.1545(3) 0.6143(3) 0.22154(10) 0.0286(7) Uani d . 1 . .
H H21A 0.1314 0.5203 0.2158 0.034 Uiso calc R 1 . .
H H21B 0.2403 0.6377 0.2004 0.034 Uiso calc R 1 . .
C C22 0.0221(3) 0.6972(3) 0.20635(10) 0.0318(7) Uani d . 1 . .
H H22A 0.0442 0.7913 0.2143 0.038 Uiso calc R 1 . .
C C23 -0.1148(4) 0.6563(5) 0.23499(13) 0.0614(12) Uani d . 1 . .
H H23A -0.0980 0.6696 0.2706 0.092 Uiso calc R 1 . .
H H23B -0.1356 0.5632 0.2286 0.092 Uiso calc R 1 . .
H H23C -0.1992 0.7097 0.2242 0.092 Uiso calc R 1 . .
C C24 -0.0041(4) 0.6853(3) 0.15038(10) 0.0406(8) Uani d . 1 . .
H H24A 0.0846 0.7142 0.1325 0.061 Uiso calc R 1 . .
H H24B -0.0882 0.7407 0.1408 0.061 Uiso calc R 1 . .
H H24C -0.0255 0.5935 0.1420 0.061 Uiso calc R 1 . .
C C25 0.5346(3) 0.3717(3) 0.27880(9) 0.0219(6) Uani d . 1 . .
C C26 0.5432(4) 0.4542(3) 0.19654(9) 0.0334(7) Uani d . 1 . .
H H26A 0.5425 0.5402 0.1800 0.050 Uiso calc R 1 . .
H H26B 0.4474 0.4109 0.1916 0.050 Uiso calc R 1 . .
H H26C 0.6220 0.3996 0.1823 0.050 Uiso calc R 1 . .

loop_
_atom_site_aniso_label
_atom_site_aniso_U_11
_atom_site_aniso_U_22
_atom_site_aniso_U_33
_atom_site_aniso_U_12
_atom_site_aniso_U_13
_atom_site_aniso_U_23
O1 0.0367(13) 0.0451(13) 0.0268(11) -0.0157(11) -0.0012(10) -0.0098(10)
O2 0.0447(13) 0.0469(13) 0.0201(10) -0.0177(12) 0.0047(10) -0.0092(10)
O3 0.0206(10) 0.0399(12) 0.0177(10) 0.0006(9) 0.0003(8) 0.0049(9)
O4 0.0181(10) 0.0443(12) 0.0299(11) 0.0001(10) -0.0005(9) 0.0046(10)
O5 0.0320(11) 0.0245(10) 0.0160(9) -0.0028(9) -0.0003(8) 0.0018(8)
O6 0.0193(10) 0.0444(13) 0.0239(10) 0.0039(10) 0.0007(8) 0.0059(10)
O7 0.0284(11) 0.0261(11) 0.0198(10) 0.0060(9) 0.0016(8) 0.0028(8)
O8 0.0254(10) 0.0268(10) 0.0150(9) 0.0032(9) -0.0046(8) -0.0005(8)
O9 0.0328(12) 0.0266(11) 0.0258(10) 0.0023(10) -0.0041(9) -0.0026(9)
O10 0.0412(13) 0.0299(11) 0.0214(10) -0.0062(10) 0.0040(9) -0.0042(8)
O11 0.0379(12) 0.0291(10) 0.0152(9) -0.0013(10) -0.0013(8) 0.0012(8)
C1 0.0361(18) 0.0262(16) 0.0224(15) -0.0050(14) 0.0001(13) -0.0037(12)
C2 0.0341(16) 0.0287(15) 0.0177(13) -0.0039(14) 0.0043(13) -0.0059(12)
C3 0.0287(16) 0.0230(14) 0.0197(14) -0.0008(12) 0.0042(12) -0.0010(11)
C4 0.0224(14) 0.0231(14) 0.0171(13) -0.0025(13) 0.0026(11) 0.0013(12)
C5 0.0216(13) 0.0216(13) 0.0168(12) -0.0007(13) 0.0000(11) 0.0028(11)
C6 0.0269(16) 0.0263(15) 0.0179(13) -0.0046(13) 0.0005(12) -0.0038(12)
C7 0.0326(16) 0.0345(17) 0.0247(15) -0.0085(15) 0.0045(13) -0.0031(13)
C8 0.0280(16) 0.0300(16) 0.0155(13) 0.0053(13) -0.0012(12) -0.0007(12)
C9 0.0289(15) 0.0300(16) 0.0178(14) -0.0055(14) 0.0016(12) 0.0006(12)
C10 0.0196(14) 0.0233(15) 0.0176(13) -0.0001(12) 0.0003(11) 0.0008(11)
C11 0.0153(13) 0.0200(13) 0.0187(13) -0.0029(11) 0.0003(11) -0.0014(11)
C12 0.0178(13) 0.0207(13) 0.0166(12) -0.0013(12) -0.0024(11) 0.0011(11)
C13 0.0219(14) 0.0268(15) 0.0237(14) -0.0006(13) 0.0022(11) -0.0010(12)
C14 0.0179(13) 0.0270(15) 0.0163(13) 0.0000(13) -0.0009(10) 0.0006(12)
C15 0.0182(13) 0.0208(14) 0.0169(13) -0.0026(12) 0.0016(11) -0.0009(11)
C16 0.0219(14) 0.0231(14) 0.0173(13) 0.0035(12) -0.0002(11) 0.0031(11)
C17 0.0225(14) 0.0243(14) 0.0193(14) -0.0033(13) 0.0000(11) -0.0005(12)
C18 0.0210(14) 0.0285(15) 0.0151(13) -0.0016(13) -0.0008(11) 0.0019(12)
C19 0.0266(15) 0.0239(14) 0.0167(13) 0.0018(13) -0.0010(12) 0.0033(11)
C20 0.0179(14) 0.0260(15) 0.0243(14) 0.0021(12) 0.0027(12) 0.0045(12)
C21 0.0298(16) 0.0356(17) 0.0204(14) 0.0058(15) -0.0047(12) -0.0011(13)
C22 0.0305(16) 0.0397(17) 0.0252(15) 0.0077(15) -0.0054(13) 0.0029(13)
C23 0.030(2) 0.111(4) 0.043(2) 0.005(2) -0.0012(16) 0.010(2)
C24 0.046(2) 0.046(2) 0.0298(16) 0.0170(17) -0.0123(15) 0.0003(15)
C25 0.0223(14) 0.0244(14) 0.0191(13) 0.0011(13) 0.0032(12) 0.0013(11)
C26 0.0490(19) 0.0343(17) 0.0169(14) 0.0012(17) -0.0033(14) 0.0016(12)

loop_
_atom_type_symbol
_atom_type_description
_atom_type_scat_dispersion_real
_atom_type_scat_dispersion_imag
_atom_type_scat_source
C C 0.0181 0.0091 'International Tables Vol C Tables 4.2.6.8 and 6.1.1.4'
H H 0.0000 0.0000 'International Tables Vol C Tables 4.2.6.8 and 6.1.1.4'
O O 0.0492 0.0322 'International Tables Vol C Tables 4.2.6.8 and 6.1.1.4'

loop_
_geom_angle_atom_site_label_1
_geom_angle_atom_site_label_2
_geom_angle_atom_site_label_3
_geom_angle_site_symmetry_1
_geom_angle_site_symmetry_3
_geom_angle
_geom_angle_publ_flag
C2 O2 H2A . . 109.5 ?
C13 O3 C10 . . 125.2(2) ?
C17 O5 H5A . . 109.5 ?
C18 O6 H6A . . 109.5 ?
C16 O7 C19 . . 109.04(19) ?
C20 O8 C14 . . 115.9(2) ?
C25 O11 C26 . . 116.4(2) ?
O1 C1 C2 . . 120.6(2) ?
O1 C1 C6 . . 121.8(3) ?
C2 C1 C6 . . 117.5(2) ?
C3 C2 O2 . . 120.7(3) ?
C3 C2 C1 . . 122.2(2) ?
O2 C2 C1 . . 117.1(2) ?
C2 C3 C7 . . 119.9(2) ?
C2 C3 C4 . . 120.9(2) ?
C7 C3 C4 . . 119.2(2) ?
C3 C4 C9 . . 113.3(2) ?
C3 C4 C5 . . 113.6(2) ?
C9 C4 C5 . . 109.2(2) ?
C3 C4 H4A . . 106.7 ?
C9 C4 H4A . . 106.7 ?
C5 C4 H4A . . 106.7 ?
C6 C5 C8 . . 107.5(2) ?
C6 C5 C4 . . 107.6(2) ?
C8 C5 C4 . . 110.8(2) ?
C6 C5 C12 . . 109.2(2) ?
C8 C5 C12 . . 115.6(2) ?
C4 C5 C12 . . 105.9(2) ?
C1 C6 C5 . . 110.6(2) ?
C1 C6 H6B . . 109.5 ?
C5 C6 H6B . . 109.5 ?
C1 C6 H6C . . 109.5 ?
C5 C6 H6C . . 109.5 ?
H6B C6 H6C . . 108.1 ?
C3 C7 H7A . . 109.5 ?
C3 C7 H7B . . 109.5 ?
H7A C7 H7B . . 109.5 ?
C3 C7 H7C . . 109.5 ?
H7A C7 H7C . . 109.5 ?
H7B C7 H7C . . 109.5 ?
C5 C8 H8A . . 109.5 ?
C5 C8 H8B . . 109.5 ?
H8A C8 H8B . . 109.5 ?
C5 C8 H8C . . 109.5 ?
H8A C8 H8C . . 109.5 ?
H8B C8 H8C . . 109.5 ?
C10 C9 C4 . . 110.8(2) ?
C10 C9 H9A . . 109.5 ?
C4 C9 H9A . . 109.5 ?
C10 C9 H9B . . 109.5 ?
C4 C9 H9B . . 109.5 ?
H9A C9 H9B . . 108.1 ?
O3 C10 C9 . . 103.1(2) ?
O3 C10 C11 . . 113.1(2) ?
C9 C10 C11 . . 117.1(2) ?
O3 C10 H10A . . 107.7 ?
C9 C10 H10A . . 107.7 ?
C11 C10 H10A . . 107.7 ?
C10 C11 C19 . . 115.2(2) ?
C10 C11 C15 . . 107.7(2) ?
C19 C11 C15 . . 97.09(19) ?
C10 C11 C12 . . 112.6(2) ?
C19 C11 C12 . . 112.4(2) ?
C15 C11 C12 . . 110.6(2) ?
C18 C12 C11 . . 112.1(2) ?
C18 C12 C5 . . 115.6(2) ?
C11 C12 C5 . . 113.3(2) ?
C18 C12 H12A . . 104.8 ?
C11 C12 H12A . . 104.8 ?
C5 C12 H12A . . 104.8 ?
O4 C13 O3 . . 118.6(2) ?
O4 C13 C14 . . 123.4(2) ?
O3 C13 C14 . . 118.0(2) ?
O8 C14 C15 . . 107.4(2) ?
O8 C14 C13 . . 108.9(2) ?
C15 C14 C13 . . 108.6(2) ?
O8 C14 H14A . . 110.6 ?
C15 C14 H14A . . 110.6 ?
C13 C14 H14A . . 110.6 ?
C14 C15 C16 . . 122.7(2) ?
C14 C15 C11 . . 113.6(2) ?
C16 C15 C11 . . 99.44(19) ?
C14 C15 H15A . . 106.7 ?
C16 C15 H15A . . 106.7 ?
C11 C15 H15A . . 106.7 ?
O7 C16 C15 . . 101.1(2) ?
O7 C16 C25 . . 106.5(2) ?
C15 C16 C25 . . 109.8(2) ?
O7 C16 C17 . . 109.4(2) ?
C15 C16 C17 . . 113.1(2) ?
C25 C16 C17 . . 115.8(2) ?
O5 C17 C18 . . 105.3(2) ?
O5 C17 C16 . . 112.0(2) ?
C18 C17 C16 . . 111.6(2) ?
O5 C17 H17A . . 109.3 ?
C18 C17 H17A . . 109.3 ?
C16 C17 H17A . . 109.3 ?
O6 C18 C17 . . 112.5(2) ?
O6 C18 C12 . . 110.5(2) ?
C17 C18 C12 . . 111.6(2) ?
O6 C18 H18A . . 107.3 ?
C17 C18 H18A . . 107.3 ?
C12 C18 H18A . . 107.3 ?
O7 C19 C11 . . 105.9(2) ?
O7 C19 H19A . . 110.5 ?
C11 C19 H19A . . 110.5 ?
O7 C19 H19B . . 110.5 ?
C11 C19 H19B . . 110.5 ?
H19A C19 H19B . . 108.7 ?
O9 C20 O8 . . 122.8(2) ?
O9 C20 C21 . . 126.1(3) ?
O8 C20 C21 . . 111.1(2) ?
C20 C21 C22 . . 112.1(2) ?
C20 C21 H21A . . 109.2 ?
C22 C21 H21A . . 109.2 ?
C20 C21 H21B . . 109.2 ?
C22 C21 H21B . . 109.2 ?
H21A C21 H21B . . 107.9 ?
C23 C22 C21 . . 110.7(3) ?
C23 C22 C24 . . 110.7(3) ?
C21 C22 C24 . . 110.1(2) ?
C23 C22 H22A . . 108.5 ?
C21 C22 H22A . . 108.5 ?
C24 C22 H22A . . 108.5 ?
C22 C23 H23A . . 109.5 ?
C22 C23 H23B . . 109.5 ?
H23A C23 H23B . . 109.5 ?
C22 C23 H23C . . 109.5 ?
H23A C23 H23C . . 109.5 ?
H23B C23 H23C . . 109.5 ?
C22 C24 H24A . . 109.5 ?
C22 C24 H24B . . 109.5 ?
H24A C24 H24B . . 109.5 ?
C22 C24 H24C . . 109.5 ?
H24A C24 H24C . . 109.5 ?
H24B C24 H24C . . 109.5 ?
O10 C25 O11 . . 125.5(2) ?
O10 C25 C16 . . 122.8(2) ?
O11 C25 C16 . . 111.7(2) ?
O11 C26 H26A . . 109.5 ?
O11 C26 H26B . . 109.5 ?
H26A C26 H26B . . 109.5 ?
O11 C26 H26C . . 109.5 ?
H26A C26 H26C . . 109.5 ?
H26B C26 H26C . . 109.5 ?

loop_
_geom_bond_atom_site_label_1
_geom_bond_atom_site_label_2
_geom_bond_site_symmetry_2
_geom_bond_distance
_geom_bond_publ_flag
O1 C1 . 1.231(3) ?
O2 C2 . 1.364(3) ?
O2 H2A . 0.8401 ?
O3 C13 . 1.346(3) ?
O3 C10 . 1.475(3) ?
O4 C13 . 1.215(3) ?
O5 C17 . 1.424(3) ?
O5 H5A . 0.8401 ?
O6 C18 . 1.423(3) ?
O6 H6A . 0.8400 ?
O7 C16 . 1.438(3) ?
O7 C19 . 1.446(3) ?
O8 C20 . 1.371(3) ?
O8 C14 . 1.440(3) ?
O9 C20 . 1.203(3) ?
O10 C25 . 1.210(3) ?
O11 C25 . 1.325(3) ?
O11 C26 . 1.460(3) ?
C1 C2 . 1.463(4) ?
C1 C6 . 1.503(3) ?
C2 C3 . 1.347(4) ?
C3 C7 . 1.494(4) ?
C3 C4 . 1.517(3) ?
C4 C9 . 1.539(4) ?
C4 C5 . 1.553(4) ?
C4 H4A . 1.0000 ?
C5 C6 . 1.539(4) ?
C5 C8 . 1.540(4) ?
C5 C12 . 1.564(3) ?
C6 H6B . 0.9900 ?
C6 H6C . 0.9900 ?
C7 H7A . 0.9800 ?
C7 H7B . 0.9800 ?
C7 H7C . 0.9800 ?
C8 H8A . 0.9800 ?
C8 H8B . 0.9800 ?
C8 H8C . 0.9800 ?
C9 C10 . 1.515(3) ?
C9 H9A . 0.9900 ?
C9 H9B . 0.9900 ?
C10 C11 . 1.532(3) ?
C10 H10A . 1.0000 ?
C11 C19 . 1.539(4) ?
C11 C15 . 1.541(3) ?
C11 C12 . 1.554(3) ?
C12 C18 . 1.539(3) ?
C12 H12A . 1.0000 ?
C13 C14 . 1.512(4) ?
C14 C15 . 1.502(4) ?
C14 H14A . 1.0000 ?
C15 C16 . 1.530(4) ?
C15 H15A . 1.0000 ?
C16 C25 . 1.536(3) ?
C16 C17 . 1.539(4) ?
C17 C18 . 1.532(3) ?
C17 H17A . 1.0000 ?
C18 H18A . 1.0000 ?
C19 H19A . 0.9900 ?
C19 H19B . 0.9900 ?
C20 C21 . 1.499(4) ?
C21 C22 . 1.519(4) ?
C21 H21A . 0.9900 ?
C21 H21B . 0.9900 ?
C22 C23 . 1.515(4) ?
C22 C24 . 1.529(4) ?
C22 H22A . 1.0000 ?
C23 H23A . 0.9800 ?
C23 H23B . 0.9800 ?
C23 H23C . 0.9800 ?
C24 H24A . 0.9800 ?
C24 H24B . 0.9800 ?
C24 H24C . 0.9800 ?
C26 H26A . 0.9800 ?
C26 H26B . 0.9800 ?
C26 H26C . 0.9800 ?

loop_
_geom_hbond_atom_site_label_D
_geom_hbond_atom_site_label_H
_geom_hbond_atom_site_label_A
_geom_hbond_site_symmetry_A
_geom_hbond_distance_DH
_geom_hbond_distance_HA
_geom_hbond_distance_DA
_geom_hbond_angle_DHA
O2 H2A O9 3_566 0.84 2.11 2.870(3) 150
O2 H2A O1 . 0.84 2.28 2.718(3) 113
O5 H5A O10 4_655 0.84 2.17 2.874(2) 142
O5 H5A O11 . 0.84 2.19 2.797(2) 129
O6 H6A O4 1_655 0.84 1.97 2.799(3) 171

loop_
_geom_torsion_atom_site_label_1
_geom_torsion_atom_site_label_2
_geom_torsion_atom_site_label_3
_geom_torsion_atom_site_label_4
_geom_torsion_site_symmetry_1
_geom_torsion_site_symmetry_2
_geom_torsion_site_symmetry_3
_geom_torsion_site_symmetry_4
_geom_torsion
_geom_torsion_publ_flag
O1 C1 C2 C3 . . . . -175.1(3) ?
C6 C1 C2 C3 . . . . 6.7(4) ?
O1 C1 C2 O2 . . . . 4.4(4) ?
C6 C1 C2 O2 . . . . -173.8(2) ?
O2 C2 C3 C7 . . . . 5.4(4) ?
C1 C2 C3 C7 . . . . -175.1(3) ?
O2 C2 C3 C4 . . . . -175.6(3) ?
C1 C2 C3 C4 . . . . 3.9(4) ?
C2 C3 C4 C9 . . . . 144.4(3) ?
C7 C3 C4 C9 . . . . -36.6(4) ?
C2 C3 C4 C5 . . . . 18.9(4) ?
C7 C3 C4 C5 . . . . -162.1(2) ?
C3 C4 C5 C6 . . . . -49.3(3) ?
C9 C4 C5 C6 . . . . -176.9(2) ?
C3 C4 C5 C8 . . . . 67.9(3) ?
C9 C4 C5 C8 . . . . -59.7(3) ?
C3 C4 C5 C12 . . . . -166.0(2) ?
C9 C4 C5 C12 . . . . 66.4(3) ?
O1 C1 C6 C5 . . . . 142.6(3) ?
C2 C1 C6 C5 . . . . -39.3(4) ?
C8 C5 C6 C1 . . . . -60.5(3) ?
C4 C5 C6 C1 . . . . 58.9(3) ?
C12 C5 C6 C1 . . . . 173.4(2) ?
C3 C4 C9 C10 . . . . 171.4(2) ?
C5 C4 C9 C10 . . . . -60.9(3) ?
C13 O3 C10 C9 . . . . 155.6(2) ?
C13 O3 C10 C11 . . . . 28.2(3) ?
C4 C9 C10 O3 . . . . -78.0(3) ?
C4 C9 C10 C11 . . . . 46.9(3) ?
O3 C10 C11 C19 . . . . -148.5(2) ?
C9 C10 C11 C19 . . . . 91.8(3) ?
O3 C10 C11 C15 . . . . -41.5(3) ?
C9 C10 C11 C15 . . . . -161.1(2) ?
O3 C10 C11 C12 . . . . 80.7(3) ?
C9 C10 C11 C12 . . . . -38.9(3) ?
C10 C11 C12 C18 . . . . 178.5(2) ?
C19 C11 C12 C18 . . . . 46.3(3) ?
C15 C11 C12 C18 . . . . -61.0(3) ?
C10 C11 C12 C5 . . . . 45.4(3) ?
C19 C11 C12 C5 . . . . -86.8(3) ?
C15 C11 C12 C5 . . . . 165.9(2) ?
C6 C5 C12 C18 . . . . 53.9(3) ?
C8 C5 C12 C18 . . . . -67.3(3) ?
C4 C5 C12 C18 . . . . 169.6(2) ?
C6 C5 C12 C11 . . . . -174.7(2) ?
C8 C5 C12 C11 . . . . 64.1(3) ?
C4 C5 C12 C11 . . . . -59.1(3) ?
C10 O3 C13 O4 . . . . 156.4(3) ?
C10 O3 C13 C14 . . . . -26.1(4) ?
C20 O8 C14 C15 . . . . -158.5(2) ?
C20 O8 C14 C13 . . . . 84.2(3) ?
O4 C13 C14 O8 . . . . -27.9(4) ?
O3 C13 C14 O8 . . . . 154.7(2) ?
O4 C13 C14 C15 . . . . -144.5(3) ?
O3 C13 C14 C15 . . . . 38.1(3) ?
O8 C14 C15 C16 . . . . 66.1(3) ?
C13 C14 C15 C16 . . . . -176.3(2) ?
O8 C14 C15 C11 . . . . -174.3(2) ?
C13 C14 C15 C11 . . . . -56.7(3) ?
C10 C11 C15 C14 . . . . 59.6(3) ?
C19 C11 C15 C14 . . . . 178.9(2) ?
C12 C11 C15 C14 . . . . -63.8(3) ?
C10 C11 C15 C16 . . . . -168.3(2) ?
C19 C11 C15 C16 . . . . -49.0(2) ?
C12 C11 C15 C16 . . . . 68.3(3) ?
C19 O7 C16 C15 . . . . -27.3(2) ?
C19 O7 C16 C25 . . . . -141.9(2) ?
C19 O7 C16 C17 . . . . 92.2(2) ?
C14 C15 C16 O7 . . . . 174.3(2) ?
C11 C15 C16 O7 . . . . 48.2(2) ?
C14 C15 C16 C25 . . . . -73.5(3) ?
C11 C15 C16 C25 . . . . 160.4(2) ?
C14 C15 C16 C17 . . . . 57.4(3) ?
C11 C15 C16 C17 . . . . -68.7(3) ?
O7 C16 C17 O5 . . . . -170.0(2) ?
C15 C16 C17 O5 . . . . -58.2(3) ?
C25 C16 C17 O5 . . . . 69.7(3) ?
O7 C16 C17 C18 . . . . -52.3(3) ?
C15 C16 C17 C18 . . . . 59.5(3) ?
C25 C16 C17 C18 . . . . -172.6(2) ?
O5 C17 C18 O6 . . . . -157.1(2) ?
C16 C17 C18 O6 . . . . 81.1(3) ?
O5 C17 C18 C12 . . . . 78.1(3) ?
C16 C17 C18 C12 . . . . -43.7(3) ?
C11 C12 C18 O6 . . . . -80.7(3) ?
C5 C12 C18 O6 . . . . 51.2(3) ?
C11 C12 C18 C17 . . . . 45.2(3) ?
C5 C12 C18 C17 . . . . 177.1(2) ?
C16 O7 C19 C11 . . . . -4.5(3) ?
C10 C11 C19 O7 . . . . 147.0(2) ?
C15 C11 C19 O7 . . . . 33.7(2) ?
C12 C11 C19 O7 . . . . -82.2(2) ?
C14 O8 C20 O9 . . . . 1.7(4) ?
C14 O8 C20 C21 . . . . -179.4(2) ?
O9 C20 C21 C22 . . . . -35.3(4) ?
O8 C20 C21 C22 . . . . 145.8(2) ?
C20 C21 C22 C23 . . . . -63.5(4) ?
C20 C21 C22 C24 . . . . 173.9(3) ?
C26 O11 C25 O10 . . . . 5.2(4) ?
C26 O11 C25 C16 . . . . -172.5(2) ?
O7 C16 C25 O10 . . . . 40.6(4) ?
C15 C16 C25 O10 . . . . -68.0(3) ?
C17 C16 C25 O10 . . . . 162.5(3) ?
O7 C16 C25 O11 . . . . -141.6(2) ?
C15 C16 C25 O11 . . . . 109.8(3) ?
C17 C16 C25 O11 . . . . -19.7(3) ?

loop_
_cod_related_entry_id
_cod_related_entry_database
_cod_related_entry_code
1 ChemSpider 140665
